data_7050543
loop_
_publ_author_name
'Tong, Ming-Liang'
'Ru, Jie'
'Wu, Yin-Miao'
'Chen, Xiao-Ming'
'Chang, Ho-Chol'
'Mochizuki, K.'
'Kitagawa, S.'

_publ_section_title
;
 Cation-templated construction of three-dimensional \a-Po cubic-type
 [M(dca)3]-- networks. Syntheses, structures and magnetic properties of
 A[M(dca)3] (dca&#x2009;=&#x2009;dicyanamide; for
 A&#x2009;=&#x2009;benzyltributylammonium, M&#x2009;=&#x2009;Mn2+,
 Co2+; for A&#x2009;=&#x2009;benzyltriethylammonium,
 M&#x2009;=&#x2009;Mn2+, Fe2+)
;
_journal_issue 5
_journal_name_full 'New Journal of Chemistry'
_journal_page_first 779
_journal_paper_doi 10.1039/b300760j
_journal_volume 27
_journal_year 2003
_chemical_formula_sum 'C19 H22 Mn N10'
_chemical_formula_weight 445.41
_chemical_name_systematic
;
?
;
_space_group_IT_number 62
_symmetry_cell_setting orthorhombic
_symmetry_space_group_name_Hall '-P 2ac 2n'
_symmetry_space_group_name_H-M 'P n m a'
_atom_sites_solution_hydrogens geom
_atom_sites_solution_primary direct
_atom_sites_solution_secondary difmap
_audit_creation_method SHELXL-97
_cell_angle_alpha 90.00
_cell_angle_beta 90.00
_cell_angle_gamma 90.00
_cell_formula_units_Z 4
_cell_length_a 12.932(6)
_cell_length_b 16.352(7)
_cell_length_c 10.625(5)
_cell_measurement_reflns_used 25
_cell_measurement_temperature 298(2)
_cell_measurement_theta_max 18
_cell_measurement_theta_min 12
_cell_volume 2246.8(18)
_computing_cell_refinement 'CrystalClear (Rigaku Corp., 2000)'
_computing_data_collection 'CrystalClear (Rigaku Corp., 2000)'
_computing_data_reduction 'CrystalClear (Rigaku Corp., 2000)'
_computing_structure_refinement 'SHELXL-97 (Sheldrick, 1997)'
_computing_structure_solution 'SHELXS-97 (Sheldrick, 1990)'
_diffrn_ambient_temperature 298(2)
_diffrn_measured_fraction_theta_full 0.893
_diffrn_measured_fraction_theta_max 0.893
_diffrn_measurement_device 'Mercury CCD (2x2 bin mode)'
_diffrn_measurement_method dtintegrate.ref
_diffrn_radiation_detector CCD
_diffrn_radiation_monochromator 'Graphite Monochromator'
_diffrn_radiation_source 'Sealed Tube'
_diffrn_radiation_type Molybdenum
_diffrn_radiation_wavelength 0.7107
_diffrn_reflns_av_R_equivalents 0.0354
_diffrn_reflns_av_sigmaI/netI 0.0292
_diffrn_reflns_limit_h_max 16
_diffrn_reflns_limit_h_min -15
_diffrn_reflns_limit_k_max 16
_diffrn_reflns_limit_k_min -21
_diffrn_reflns_limit_l_max 7
_diffrn_reflns_limit_l_min -13
_diffrn_reflns_number 8577
_diffrn_reflns_theta_full 27.49
_diffrn_reflns_theta_max 27.49
_diffrn_reflns_theta_min 3.15
_exptl_absorpt_coefficient_mu 0.614
_exptl_absorpt_correction_T_max 0.8093
_exptl_absorpt_correction_T_min 0.7655
_exptl_crystal_colour Colourless
_exptl_crystal_density_diffrn 1.317
_exptl_crystal_density_method 'not measured'
_exptl_crystal_description block
_exptl_crystal_F_000 924
_exptl_crystal_size_max 0.46
_exptl_crystal_size_mid 0.40
_exptl_crystal_size_min 0.36
_refine_diff_density_max 0.297
_refine_diff_density_min -0.235
_refine_diff_density_rms 0.045
_refine_ls_extinction_coef 0.064(3)
_refine_ls_extinction_expression Fc^*^=kFc[1+0.001xFc^2^\l^3^/sin(2\q)]^-1/4^
_refine_ls_extinction_method SHELXL
_refine_ls_goodness_of_fit_ref 1.082
_refine_ls_hydrogen_treatment constr
_refine_ls_matrix_type full
_refine_ls_number_parameters 149
_refine_ls_number_reflns 2609
_refine_ls_number_restraints 0
_refine_ls_restrained_S_all 1.082
_refine_ls_R_factor_all 0.0563
_refine_ls_R_factor_gt 0.0412
_refine_ls_shift/su_max 0.000
_refine_ls_shift/su_mean 0.000
_refine_ls_structure_factor_coef Fsqd
_refine_ls_weighting_details 'w=1/[\s^2^(Fo^2^)+(0.0572P)^2^+0.4929P] where P=(Fo^2^+2Fc^2^)/3'
_refine_ls_weighting_scheme calc
_refine_ls_wR_factor_gt 0.1056
_refine_ls_wR_factor_ref 0.1133
_reflns_number_gt 2077
_reflns_number_total 2609
_reflns_threshold_expression >2sigma(I)
_cod_data_source_file b300760j.txt
_cod_data_source_block complex_3
_cod_depositor_comments
;
The following automatic conversions were performed:
'_symmetry_cell_setting' value 'Orthorhombic' changed to 'orthorhombic'
according to '/home/saulius/struct/CIF-dictionaries/cif_core.dic'
dictionary named 'cif_core.dic' version 2.4.1 from 2010-06-29.

Automatic conversion script
Id: cif_fix_enum 1527 2010-12-29 10:47:43Z saulius 

The following automatic conversions were performed:

'_refine_ls_weighting_scheme' value 'calc
w=1/[\s^2^(Fo^2^)+(0.0572P)^2^+0.4929P] where P=(Fo^2^+2Fc^2^)/3' was
changed to 'calc'. New tag '_refine_ls_weighting_details' was
created. The value of the new tag was set to
'w=1/[\s^2^(Fo^2^)+(0.0572P)^2^+0.4929P] where P=(Fo^2^+2Fc^2^)/3'.

Automatic conversion script
Id: cif_fix_values 3143 2015-03-26 13:38:13Z robertas 
;
_cod_original_cell_volume 2246.9(16)
_cod_original_sg_symbol_H-M pnma
_cod_database_code 7050543

loop_
_symmetry_equiv_pos_as_xyz
'x, y, z'
'-x+1/2, -y, z+1/2'
'-x, y+1/2, -z'
'x+1/2, -y+1/2, -z+1/2'
'-x, -y, -z'
'x-1/2, y, -z-1/2'
'x, -y-1/2, z'
'-x-1/2, y-1/2, z-1/2'

loop_
_atom_site_label
_atom_site_type_symbol
_atom_site_fract_x
_atom_site_fract_y
_atom_site_fract_z
_atom_site_U_iso_or_equiv
_atom_site_adp_type
_atom_site_occupancy
_atom_site_calc_flag
_atom_site_refinement_flags
_atom_site_disorder_assembly
_atom_site_disorder_group
Mn1 Mn 0.5000 1.0000 -0.5000 0.03358(17) Uani 1 d S . .
N1 N 0.41314(15) 1.05256(13) -0.33868(19) 0.0714(6) Uani 1 d . . .
N2 N 0.31812(14) 1.09215(13) -0.15105(18) 0.0695(6) Uani 1 d . . .
N3 N 0.15118(13) 1.03867(11) -0.08506(16) 0.0574(5) Uani 1 d . . .
N4 N 0.50520(14) 0.88256(12) -0.4026(2) 0.0655(5) Uani 1 d . . .
N5 N 0.48886(17) 0.7500 -0.2999(2) 0.0471(6) Uani 1 d S . .
C1 C 0.36519(14) 1.06778(12) -0.25196(18) 0.0459(4) Uani 1 d . . .
C2 C 0.22886(14) 1.06086(11) -0.12025(16) 0.0435(4) Uani 1 d . . .
C3 C 0.49780(13) 0.81870(12) -0.35992(18) 0.0428(4) Uani 1 d . . .
N6 N 0.36794(16) 0.7500 0.05633(19) 0.0409(5) Uani 1 d S . .
C4 C 0.42811(17) 0.67560(14) 0.01149(19) 0.0527(5) Uani 1 d . . .
H4A H 0.4995 0.6814 0.0378 0.080 Uiso 1 d R . .
H4B H 0.4272 0.6750 -0.0793 0.080 Uiso 1 d R . .
C5 C 0.3879(2) 0.59401(13) 0.0585(2) 0.0700(7) Uani 1 d . . .
H5A H 0.4305 0.5503 0.0257 0.080 Uiso 1 d R . .
H5B H 0.3903 0.5932 0.1492 0.080 Uiso 1 d R . .
H5C H 0.3171 0.5867 0.0308 0.080 Uiso 1 d R . .
C6 C 0.3547(3) 0.7500 0.1985(2) 0.0578(8) Uani 1 d S . .
H6 H 0.3150 0.7022 0.2221 0.080 Uiso 1 d R . .
C7 C 0.4543(4) 0.7500 0.2743(3) 0.0789(11) Uani 1 d S . .
H7A H 0.4395 0.7500 0.3632 0.080 Uiso 1 d SR . .
H7B H 0.4939 0.7017 0.2530 0.080 Uiso 1 d R . .
C8 C 0.2587(2) 0.7500 0.0008(2) 0.0418(6) Uani 1 d S . .
H8 H 0.2226 0.7977 0.0320 0.080 Uiso 1 d R . .
C9 C 0.25138(18) 0.7500 -0.1403(2) 0.0407(6) Uani 1 d S . .
C10 C 0.24408(15) 0.67700(13) -0.20633(19) 0.0522(5) Uani 1 d . . .
H10 H 0.2474 0.6255 -0.1619 0.080 Uiso 1 d R . .
C11 C 0.23207(18) 0.67729(17) -0.3366(2) 0.0683(6) Uani 1 d . . .
H11 H 0.2276 0.6261 -0.3818 0.080 Uiso 1 d R . .
C12 C 0.2264(3) 0.7500 -0.4005(3) 0.0733(10) Uani 1 d S . .
H12 H 0.2184 0.7500 -0.4908 0.080 Uiso 1 d SR . .

loop_
_atom_site_aniso_label
_atom_site_aniso_U_11
_atom_site_aniso_U_22
_atom_site_aniso_U_33
_atom_site_aniso_U_23
_atom_site_aniso_U_13
_atom_site_aniso_U_12
Mn1 0.0274(2) 0.0383(3) 0.0350(2) -0.00040(13) 0.00168(12) -0.00073(13)
N1 0.0597(11) 0.0850(14) 0.0693(12) -0.0236(11) 0.0263(10) -0.0127(10)
N2 0.0574(11) 0.0882(14) 0.0629(11) -0.0297(10) 0.0257(9) -0.0277(10)
N3 0.0471(9) 0.0692(12) 0.0560(10) -0.0058(9) 0.0137(8) -0.0106(8)
N4 0.0614(12) 0.0564(12) 0.0787(13) 0.0205(10) -0.0083(9) -0.0023(8)
N5 0.0540(14) 0.0408(13) 0.0465(12) 0.000 0.0102(10) 0.000
C1 0.0386(9) 0.0506(11) 0.0486(10) -0.0060(8) 0.0065(8) -0.0070(8)
C2 0.0442(10) 0.0472(10) 0.0389(9) -0.0041(8) 0.0055(7) -0.0010(8)
C3 0.0332(9) 0.0459(11) 0.0492(10) 0.0013(9) -0.0008(7) 0.0006(7)
N6 0.0413(11) 0.0434(12) 0.0378(11) 0.000 0.0008(9) 0.000
C4 0.0462(11) 0.0568(13) 0.0550(11) -0.0060(9) -0.0026(8) 0.0125(10)
C5 0.0847(17) 0.0480(13) 0.0772(16) -0.0055(12) -0.0146(14) 0.0131(11)
C6 0.076(2) 0.0597(18) 0.0382(13) 0.000 0.0017(14) 0.000
C7 0.114(3) 0.070(2) 0.0521(18) 0.000 -0.023(2) 0.000
C8 0.0332(13) 0.0488(15) 0.0435(14) 0.000 0.0051(10) 0.000
C9 0.0277(11) 0.0513(15) 0.0431(13) 0.000 0.0024(10) 0.000
C10 0.0435(11) 0.0562(12) 0.0571(11) -0.0096(10) -0.0005(9) -0.0012(9)
C11 0.0565(13) 0.0919(18) 0.0565(13) -0.0223(12) -0.0019(10) 0.0012(12)
C12 0.0534(19) 0.124(3) 0.0429(16) 0.000 0.0002(14) 0.000

loop_
_atom_type_symbol
_atom_type_description
_atom_type_scat_dispersion_real
_atom_type_scat_dispersion_imag
_atom_type_scat_source
C C 0.0033 0.0016 'International Tables Vol C Tables 4.2.6.8 and 6.1.1.4'
H H 0.0000 0.0000 'International Tables Vol C Tables 4.2.6.8 and 6.1.1.4'
N N 0.0061 0.0033 'International Tables Vol C Tables 4.2.6.8 and 6.1.1.4'
Mn Mn 0.3368 0.7283 'International Tables Vol C Tables 4.2.6.8 and 6.1.1.4'

loop_
_geom_angle_atom_site_label_1
_geom_angle_atom_site_label_2
_geom_angle_atom_site_label_3
_geom_angle
_geom_angle_site_symmetry_1
_geom_angle_site_symmetry_3
_geom_angle_publ_flag
N4 Mn1 N4 180.0 5_674 . ?
N4 Mn1 N1 90.56(8) 5_674 . ?
N4 Mn1 N1 89.44(8) . . ?
N4 Mn1 N1 89.44(8) 5_674 5_674 ?
N4 Mn1 N1 90.56(8) . 5_674 ?
N1 Mn1 N1 180.0 . 5_674 ?
N4 Mn1 N3 91.73(7) 5_674 2_574 ?
N4 Mn1 N3 88.27(7) . 2_574 ?
N1 Mn1 N3 88.81(7) . 2_574 ?
N1 Mn1 N3 91.19(7) 5_674 2_574 ?
N4 Mn1 N3 88.27(7) 5_674 6_655 ?
N4 Mn1 N3 91.73(7) . 6_655 ?
N1 Mn1 N3 91.19(7) . 6_655 ?
N1 Mn1 N3 88.81(7) 5_674 6_655 ?
N3 Mn1 N3 180.0 2_574 6_655 ?
C1 N1 Mn1 169.86(19) . . ?
C1 N2 C2 120.18(18) . . ?
C2 N3 Mn1 175.20(16) . 2_575 ?
C3 N4 Mn1 171.83(17) . . ?
C3 N5 C3 120.1(2) . 7_575 ?
N1 C1 N2 173.3(2) . . ?
N3 C2 N2 173.9(2) . . ?
N4 C3 N5 173.9(2) . . ?
C6 N6 C4 111.65(13) . . ?
C6 N6 C4 111.65(13) . 7_575 ?
C4 N6 C4 106.3(2) . 7_575 ?
C6 N6 C8 106.2(2) . . ?
C4 N6 C8 110.56(13) . . ?
C4 N6 C8 110.56(13) 7_575 . ?
C5 C4 N6 115.17(18) . . ?
C5 C4 H4A 108.5 . . ?
N6 C4 H4A 108.6 . . ?
C5 C4 H4B 108.4 . . ?
N6 C4 H4B 108.4 . . ?
H4A C4 H4B 107.5 . . ?
C4 C5 H5A 109.7 . . ?
C4 C5 H5B 109.3 . . ?
H5A C5 H5B 109.4 . . ?
C4 C5 H5C 109.4 . . ?
H5A C5 H5C 109.6 . . ?
H5B C5 H5C 109.4 . . ?
C7 C6 N6 115.6(3) . . ?
C7 C6 H6 108.2 . . ?
N6 C6 H6 108.5 . . ?
C6 C7 H7A 110.6 . . ?
C6 C7 H7B 109.0 . . ?
H7A C7 H7B 109.5 . . ?
C9 C8 N6 116.3(2) . . ?
C9 C8 H8 108.1 . . ?
N6 C8 H8 108.2 . . ?
C10 C9 C10 118.7(2) . 7_575 ?
C10 C9 C8 120.58(12) . . ?
C10 C9 C8 120.58(12) 7_575 . ?
C9 C10 C11 120.5(2) . . ?
C9 C10 H10 120.0 . . ?
C11 C10 H10 119.6 . . ?
C12 C11 C10 120.1(2) . . ?
C12 C11 H11 120.0 . . ?
C10 C11 H11 119.9 . . ?
C11 C12 C11 120.2(3) 7_575 . ?
C11 C12 H12 119.9 7_575 . ?
C11 C12 H12 119.9 . . ?

loop_
_geom_bond_atom_site_label_1
_geom_bond_atom_site_label_2
_geom_bond_distance
_geom_bond_site_symmetry_2
_geom_bond_publ_flag
Mn1 N4 2.183(2) 5_674 ?
Mn1 N4 2.183(2) . ?
Mn1 N1 2.2222(18) . ?
Mn1 N1 2.2222(18) 5_674 ?
Mn1 N3 2.2447(18) 2_574 ?
Mn1 N3 2.2447(18) 6_655 ?
N1 C1 1.138(2) . ?
N2 C1 1.296(2) . ?
N2 C2 1.304(2) . ?
N3 C2 1.132(2) . ?
N3 Mn1 2.2447(18) 2_575 ?
N4 C3 1.142(3) . ?
N5 C3 1.297(2) . ?
N5 C3 1.297(2) 7_575 ?
N6 C6 1.520(3) . ?
N6 C4 1.521(2) . ?
N6 C4 1.521(2) 7_575 ?
N6 C8 1.531(3) . ?
C4 C5 1.516(3) . ?
C4 H4A 0.9695 . ?
C4 H4B 0.9643 . ?
C5 H5A 0.9678 . ?
C5 H5B 0.9644 . ?
C5 H5C 0.9695 . ?
C6 C7 1.519(5) . ?
C6 H6 0.9684 . ?
C7 H7A 0.9646 . ?
C7 H7B 0.9679 . ?
C8 C9 1.502(3) . ?
C8 H8 0.9681 . ?
C9 C10 1.388(2) . ?
C9 C10 1.388(2) 7_575 ?
C10 C11 1.393(3) . ?
C10 H10 0.9666 . ?
C11 C12 1.371(3) . ?
C11 H11 0.9666 . ?
C12 C11 1.371(3) 7_575 ?
C12 H12 0.9645 . ?

loop_
_geom_hbond_atom_site_label_D
_geom_hbond_atom_site_label_H
_geom_hbond_atom_site_label_A
_geom_hbond_distance_DH
_geom_hbond_distance_HA
_geom_hbond_distance_DA
_geom_hbond_angle_DHA
_geom_hbond_site_symmetry_A
C4 H4B N5 0.96 2.76 3.612(3) 147.2 .
C6 H6 N2 0.97 2.83 3.770(3) 163.5 8_656

loop_
_geom_torsion_atom_site_label_1
_geom_torsion_atom_site_label_2
_geom_torsion_atom_site_label_3
_geom_torsion_atom_site_label_4
_geom_torsion
_geom_torsion_site_symmetry_1
_geom_torsion_site_symmetry_2
_geom_torsion_site_symmetry_3
_geom_torsion_site_symmetry_4
_geom_torsion_publ_flag
N4 Mn1 N1 C1 159.5(11) 5_674 . . . ?
N4 Mn1 N1 C1 -20.5(11) . . . . ?
N1 Mn1 N1 C1 149(100) 5_674 . . . ?
N3 Mn1 N1 C1 67.8(11) 2_574 . . . ?
N3 Mn1 N1 C1 -112.2(11) 6_655 . . . ?
N4 Mn1 N4 C3 81(100) 5_674 . . . ?
N1 Mn1 N4 C3 96.0(13) . . . . ?
N1 Mn1 N4 C3 -84.0(13) 5_674 . . . ?
N3 Mn1 N4 C3 7.2(13) 2_574 . . . ?
N3 Mn1 N4 C3 -172.8(13) 6_655 . . . ?
Mn1 N1 C1 N2 145.7(16) . . . . ?
C2 N2 C1 N1 171(2) . . . . ?
Mn1 N3 C2 N2 -18(4) 2_575 . . . ?
C1 N2 C2 N3 -174(2) . . . . ?
Mn1 N4 C3 N5 -123.3(19) . . . . ?
C3 N5 C3 N4 -173.7(18) 7_575 . . . ?
C6 N6 C4 C5 51.6(3) . . . . ?
C4 N6 C4 C5 173.53(13) 7_575 . . . ?
C8 N6 C4 C5 -66.5(2) . . . . ?
C4 N6 C6 C7 59.40(15) . . . . ?
C4 N6 C6 C7 -59.40(15) 7_575 . . . ?
C8 N6 C6 C7 180.0 . . . . ?
C6 N6 C8 C9 180.0 . . . . ?
C4 N6 C8 C9 -58.70(13) . . . . ?
C4 N6 C8 C9 58.70(13) 7_575 . . . ?
N6 C8 C9 C10 92.4(2) . . . . ?
N6 C8 C9 C10 -92.4(2) . . . 7_575 ?
C10 C9 C10 C11 1.5(4) 7_575 . . . ?
C8 C9 C10 C11 176.8(2) . . . . ?
C9 C10 C11 C12 -0.6(4) . . . . ?
C10 C11 C12 C11 -0.3(5) . . . 7_575 ?
